data_7131504
loop_
_publ_author_name
'Ohms, Leon'
'Eickhoff, Liesa'
'Kramer, Pascal'
'Villinger, Alexander'
'Bresien, Jonas'
'Schulz, Axel'

_publ_section_title
;
 Coinage metal complexes of multidentate Pacman phosphane ligands.
;
_journal_issue 35
_journal_name_full 'Chemical communications (Cambridge, England)'
_journal_page_first 5245
_journal_page_last 5248
_journal_paper_doi 10.1039/d3cc01174g
_journal_volume 59
_journal_year 2023
_chemical_formula_moiety 'C58 H58 Au N8 P2 +, Cl -, 3.825(C H2 Cl2)'
_chemical_formula_sum 'C61.83 H65.65 Au Cl8.65 N8 P2'
_chemical_formula_weight 1486.50
_space_group_crystal_system monoclinic
_space_group_IT_number 11
_space_group_name_Hall '-P 2yb'
_space_group_name_H-M_alt 'P 1 21/m 1'
_atom_sites_solution_hydrogens geom
_audit_creation_method SHELXL-2014/7
_audit_update_record
;
2022-12-14 deposited with the CCDC.	2023-04-03 downloaded from the CCDC.
;
_cell_angle_alpha 90
_cell_angle_beta 94.275(3)
_cell_angle_gamma 90
_cell_formula_units_Z 2
_cell_length_a 14.2272(17)
_cell_length_b 13.2929(16)
_cell_length_c 17.217(2)
_cell_measurement_reflns_used 9281
_cell_measurement_temperature 123(2)
_cell_measurement_theta_max 29.45
_cell_measurement_theta_min 2.68
_cell_volume 3247.0(7)
_computing_cell_refinement 'Bruker Apex V7.51A'
_computing_data_collection 'Bruker Apex V7.51A'
_computing_data_reduction 'Bruker SAINT'
_computing_molecular_graphics 'ORTEP-3v2.01 (Farrugia, 2012)'
_computing_publication_material 'SHELXL-2014/7 (Sheldrick, 2015)'
_computing_structure_refinement 'SHELXL-2014/7 (Sheldrick, 2015)'
_computing_structure_solution 'Bruker SHELXTL'
_diffrn_ambient_temperature 123(2)
_diffrn_detector_area_resol_mean 10.4167
_diffrn_measured_fraction_theta_full 0.996
_diffrn_measured_fraction_theta_max 0.994
_diffrn_measurement_device_type 'Bruker Apex Kappa-II-CCD-diffractometer'
_diffrn_measurement_method 'phi and omega scans'
_diffrn_radiation_type MoK\a
_diffrn_radiation_wavelength 0.71073
_diffrn_reflns_av_R_equivalents 0.0436
_diffrn_reflns_av_unetI/netI 0.0476
_diffrn_reflns_Laue_measured_fraction_full 0.996
_diffrn_reflns_Laue_measured_fraction_max 0.994
_diffrn_reflns_limit_h_max 20
_diffrn_reflns_limit_h_min -20
_diffrn_reflns_limit_k_max 19
_diffrn_reflns_limit_k_min 0
_diffrn_reflns_limit_l_max 24
_diffrn_reflns_limit_l_min 0
_diffrn_reflns_number 16939
_diffrn_reflns_point_group_measured_fraction_full 0.996
_diffrn_reflns_point_group_measured_fraction_max 0.994
_diffrn_reflns_theta_full 25.242
_diffrn_reflns_theta_max 31.064
_diffrn_reflns_theta_min 2.825
_diffrn_source 'sealed tube'
_exptl_absorpt_coefficient_mu 2.716
_exptl_absorpt_correction_T_max 0.746156
_exptl_absorpt_correction_T_min 0.560233
_exptl_absorpt_correction_type multi-scan
_exptl_absorpt_process_details '(SADABS-2016/2; Sheldrick, 2015)'
_exptl_crystal_colour yellow
_exptl_crystal_density_diffrn 1.520
_exptl_crystal_description block
_exptl_crystal_F_000 1497
_exptl_crystal_size_max 0.310
_exptl_crystal_size_mid 0.270
_exptl_crystal_size_min 0.090
_refine_diff_density_max 1.084
_refine_diff_density_min -1.561
_refine_diff_density_rms 0.105
_refine_ls_extinction_method none
_refine_ls_goodness_of_fit_ref 1.026
_refine_ls_hydrogen_treatment constr
_refine_ls_matrix_type full
_refine_ls_number_parameters 496
_refine_ls_number_reflns 16939
_refine_ls_number_restraints 75
_refine_ls_restrained_S_all 1.028
_refine_ls_R_factor_all 0.0539
_refine_ls_R_factor_gt 0.0378
_refine_ls_shift/su_max 0.002
_refine_ls_shift/su_mean 0.000
_refine_ls_structure_factor_coef Fsqd
_refine_ls_weighting_details 'w=1/[\s^2^(Fo^2^)+(0.0313P)^2^+2.9887P] where P=(Fo^2^+2Fc^2^)/3'
_refine_ls_weighting_scheme calc
_refine_ls_wR_factor_gt 0.0770
_refine_ls_wR_factor_ref 0.0834
_reflns_Friedel_coverage 0.000
_reflns_number_gt 14274
_reflns_number_total 16939
_reflns_threshold_expression 'I > 2\s(I)'
_cod_data_source_file d3cc01174g10.cif
_cod_data_source_block is_lo016
_cod_depositor_comments 'Adding full bibliography for 7131503--7131510.cif.'
_cod_original_cell_volume 3247.1(7)
_cod_original_sg_symbol_H-M 'P 21/m'
_cod_database_code 7131504
_shelx_shelxl_version_number 2014/7
_shelx_space_group_comment
;
The symmetry employed for this shelxl refinement is uniquely defined
by the following loop, which should always be used as a source of
symmetry information in preference to the above space-group names.
They are only intended as comments.
;
_shelx_estimated_absorpt_t_min 0.486
_shelx_estimated_absorpt_t_max 0.792

loop_
_space_group_symop_operation_xyz
'x, y, z'
'-x, y+1/2, -z'
'-x, -y, -z'
'x, -y-1/2, z'

loop_
_atom_site_label
_atom_site_type_symbol
_atom_site_fract_x
_atom_site_fract_y
_atom_site_fract_z
_atom_site_U_iso_or_equiv
_atom_site_adp_type
_atom_site_occupancy
_atom_site_site_symmetry_order
_atom_site_calc_flag
_atom_site_refinement_flags_posn
_atom_site_refinement_flags_adp
_atom_site_refinement_flags_occupancy
_atom_site_disorder_assembly
_atom_site_disorder_group
Cl7 Cl 0.69002(9) 0.7500 0.88468(7) 0.0350(3) Uani 1 2 d S T P . .
Au1 Au 0.78099(2) 0.2500 0.74072(2) 0.02512(5) Uani 1 2 d S T P . .
P1 P 0.78334(10) 0.2500 0.87358(5) 0.0165(2) Uani 1 2 d S T P . .
P2 P 0.77997(11) 0.2500 0.60823(6) 0.0271(3) Uani 1 2 d S T P . .
N1 N 0.72329(19) 0.34820(19) 0.91336(13) 0.0202(5) Uani 1 1 d . . . . .
N2 N 0.8724(2) 0.4299(2) 0.82554(14) 0.0255(6) Uani 1 1 d . . . . .
N3 N 0.8703(2) 0.4308(2) 0.66301(15) 0.0289(6) Uani 1 1 d . . . . .
N4 N 0.7200(2) 0.3481(2) 0.56046(14) 0.0280(6) Uani 1 1 d . . . . .
C1 C 0.7558(2) 0.4486(2) 0.91610(17) 0.0248(7) Uani 1 1 d . . . . .
C2 C 0.8313(3) 0.4851(3) 0.87376(18) 0.0258(7) Uani 1 1 d . . . . .
H2 H 0.8518 0.5526 0.8816 0.031 Uiso 1 1 calc R U . . .
C3 C 0.9504(2) 0.4685(3) 0.78908(17) 0.0257(7) Uani 1 1 d . . . . .
C4 C 1.0297(3) 0.5047(3) 0.83278(18) 0.0285(8) Uani 1 1 d . . . . .
H4 H 1.0303 0.5050 0.8880 0.034 Uiso 1 1 calc R U . . .
C5 C 1.1078(3) 0.5404(3) 0.79742(19) 0.0320(8) Uani 1 1 d . . . . .
C6 C 1.1077(3) 0.5413(3) 0.7165(2) 0.0321(8) Uani 1 1 d . . . . .
C7 C 1.0284(3) 0.5052(3) 0.67292(19) 0.0307(8) Uani 1 1 d . . . . .
H7 H 1.0278 0.5053 0.6177 0.037 Uiso 1 1 calc R U . . .
C8 C 0.9498(3) 0.4690(3) 0.70779(18) 0.0271(7) Uani 1 1 d . . . . .
C9 C 0.8330(3) 0.4835(3) 0.60692(19) 0.0322(8) Uani 1 1 d . . . . .
H9 H 0.8576 0.5485 0.5976 0.039 Uiso 1 1 calc R U . . .
C10 C 0.7548(3) 0.4469(3) 0.55764(19) 0.0332(8) Uani 1 1 d . . . . .
C11 C 0.6951(3) 0.5006(3) 0.5070(2) 0.0419(10) Uani 1 1 d . . . . .
H11 H 0.7017 0.5695 0.4937 0.050 Uiso 1 1 calc R U . . .
C12 C 0.6228(3) 0.4360(3) 0.4782(2) 0.0427(10) Uani 1 1 d . . . . .
H12 H 0.5717 0.4537 0.4421 0.051 Uiso 1 1 calc R U . . .
C13 C 0.6382(3) 0.3432(3) 0.51099(18) 0.0327(8) Uani 1 1 d . . . . .
C16 C 0.6437(2) 0.3430(2) 0.95564(17) 0.0225(6) Uani 1 1 d . . . . .
C17 C 0.6278(3) 0.4378(3) 0.98475(19) 0.0299(8) Uani 1 1 d . . . . .
H17 H 0.5783 0.4558 1.0162 0.036 Uiso 1 1 calc R U . . .
C18 C 0.6972(3) 0.5030(3) 0.95999(19) 0.0293(8) Uani 1 1 d . . . . .
H18 H 0.7027 0.5727 0.9716 0.035 Uiso 1 1 calc R U . . .
C19 C 1.1935(3) 0.5768(3) 0.8472(2) 0.0454(10) Uani 1 1 d . . . . .
H19A H 1.1810 0.5726 0.9023 0.068 Uiso 1 1 calc R U . . .
H19B H 1.2069 0.6468 0.8339 0.068 Uiso 1 1 calc R U . . .
H19C H 1.2478 0.5346 0.8375 0.068 Uiso 1 1 calc R U . . .
C20 C 1.1917(3) 0.5789(4) 0.6763(2) 0.0473(11) Uani 1 1 d . . . . .
H20A H 1.1797 0.5710 0.6199 0.071 Uiso 1 1 calc R U . . .
H20B H 1.2476 0.5399 0.6943 0.071 Uiso 1 1 calc R U . . .
H20C H 1.2023 0.6501 0.6888 0.071 Uiso 1 1 calc R U . . .
C21 C 0.5166(5) 0.2500 0.4280(3) 0.0475(16) Uani 1 2 d S T P A .
H21A H 0.4753 0.1900 0.4273 0.057 Uiso 0.5 1 calc R U P . .
H21B H 0.4753 0.3100 0.4273 0.057 Uiso 0.5 1 calc R U P . .
C22 C 0.5679(6) 0.2500 0.3540(3) 0.067(2) Uani 1 2 d S T P . .
H22A H 0.5927 0.1825 0.3451 0.101 Uiso 0.5 1 calc R U P . .
H22B H 0.6202 0.2982 0.3592 0.101 Uiso 0.5 1 calc R U P . .
H22C H 0.5241 0.2693 0.3099 0.101 Uiso 0.5 1 calc R U P . .
C14 C 0.5787(4) 0.2500 0.5052(3) 0.0358(13) Uani 1 2 d S T P . .
C23A C 0.5205(7) 0.2287(7) 0.5795(6) 0.024(3) Uani 0.364(5) 1 d . . P A -1
H23A H 0.4871 0.1635 0.5733 0.028 Uiso 0.364(5) 1 calc R U P A -1
H23B H 0.5639 0.2255 0.6271 0.028 Uiso 0.364(5) 1 calc R U P A -1
C24A C 0.4496(9) 0.3135(9) 0.5867(8) 0.054(3) Uani 0.364(5) 1 d . . P A -1
H24A H 0.4309 0.3164 0.6402 0.082 Uiso 0.364(5) 1 calc R U P A -1
H24B H 0.3939 0.3010 0.5510 0.082 Uiso 0.364(5) 1 calc R U P A -1
H24C H 0.4784 0.3776 0.5733 0.082 Uiso 0.364(5) 1 calc R U P A -1
C23B C 0.496(2) 0.2500 0.5634(16) 0.032(8) Uiso 0.272(10) 2 d S . P A 2
H23C H 0.4558 0.3102 0.5532 0.039 Uiso 0.136(5) 1 calc R U P A 2
H23D H 0.4558 0.1898 0.5532 0.039 Uiso 0.136(5) 1 calc R U P A 2
C24B C 0.534(2) 0.2500 0.6493(15) 0.059(8) Uiso 0.272(10) 2 d S . P A 2
H24D H 0.4808 0.2500 0.6826 0.088 Uiso 0.272(10) 2 calc R U P A 2
H24E H 0.5723 0.1898 0.6600 0.088 Uiso 0.136(5) 1 calc R U P A 2
H24F H 0.5723 0.3102 0.6600 0.088 Uiso 0.136(5) 1 calc R U P A 2
C15 C 0.5846(3) 0.2500 0.9594(3) 0.0240(9) Uani 1 2 d S TU P . .
C25A C 0.5102(15) 0.2500 0.8866(10) 0.031(2) Uani 0.728(10) 2 d S TU P A 1
H25A H 0.4695 0.1902 0.8916 0.037 Uiso 0.364(5) 1 calc R U P A 1
H25B H 0.4695 0.3098 0.8916 0.037 Uiso 0.364(5) 1 calc R U P A 1
C26A C 0.5397(6) 0.2500 0.8071(4) 0.0393(19) Uani 0.728(10) 2 d S TU P A 1
H26A H 0.5621 0.3172 0.7942 0.059 Uiso 0.364(5) 1 calc R U P A 1
H26B H 0.4861 0.2316 0.7708 0.059 Uiso 0.364(5) 1 calc R U P A 1
H26C H 0.5907 0.2011 0.8030 0.059 Uiso 0.364(5) 1 calc R U P A 1
C25B C 0.507(5) 0.230(4) 0.895(3) 0.029(3) Uani 0.136(5) 1 d . U P A -2
H25C H 0.5365 0.2192 0.8453 0.035 Uiso 0.136(5) 1 calc R U P A -2
H25D H 0.4738 0.1671 0.9072 0.035 Uiso 0.136(5) 1 calc R U P A -2
C26B C 0.436(2) 0.311(2) 0.8832(16) 0.039(5) Uiso 0.136(5) 1 d . U P A -2
H26D H 0.3893 0.2927 0.8411 0.059 Uiso 0.136(5) 1 calc R U P A -2
H26E H 0.4049 0.3215 0.9314 0.059 Uiso 0.136(5) 1 calc R U P A -2
H26F H 0.4677 0.3737 0.8694 0.059 Uiso 0.136(5) 1 calc R U P A -2
C27 C 0.5312(4) 0.2500 1.0343(3) 0.0293(11) Uani 1 2 d S T P A .
H27A H 0.4899 0.3100 1.0333 0.035 Uiso 0.5 1 calc R U P . .
H27B H 0.4899 0.1900 1.0333 0.035 Uiso 0.5 1 calc R U P . .
C28 C 0.5916(4) 0.2500 1.1104(3) 0.0362(12) Uani 1 2 d S T P . .
H28A H 0.6239 0.3149 1.1171 0.054 Uiso 0.5 1 calc R U P A .
H28B H 0.6384 0.1959 1.1098 0.054 Uiso 0.5 1 calc R U P . .
H28C H 0.5516 0.2392 1.1536 0.054 Uiso 0.5 1 calc R U P . .
C29 C 0.8938(3) 0.2500 0.9326(2) 0.0197(9) Uani 1 2 d S T P . .
C30 C 0.8912(4) 0.2500 1.0129(3) 0.0320(12) Uani 1 2 d S T P . .
H30 H 0.8322 0.2500 1.0353 0.038 Uiso 1 2 calc R U P . .
C31 C 0.9737(4) 0.2500 1.0606(3) 0.0416(14) Uani 1 2 d S T P . .
H31 H 0.9713 0.2500 1.1156 0.050 Uiso 1 2 calc R U P . .
C32 C 1.0593(5) 0.2500 1.0287(4) 0.0425(15) Uani 1 2 d S T P . .
H32 H 1.1159 0.2500 1.0616 0.051 Uiso 1 2 calc R U P . .
C33 C 1.0633(4) 0.2500 0.9490(4) 0.0426(14) Uani 1 2 d S T P . .
H33 H 1.1227 0.2500 0.9272 0.051 Uiso 1 2 calc R U P . .
C34 C 0.9805(4) 0.2500 0.9001(3) 0.0323(12) Uani 1 2 d S T P . .
H34 H 0.9834 0.2500 0.8452 0.039 Uiso 1 2 calc R U P . .
C35 C 0.8911(4) 0.2500 0.5632(3) 0.0258(10) Uani 1 2 d S T P . .
C36 C 0.9766(4) 0.2500 0.6066(3) 0.0371(13) Uani 1 2 d S T P . .
H36 H 0.9788 0.2500 0.6618 0.045 Uiso 1 2 calc R U P . .
C37 C 1.0590(5) 0.2500 0.5690(4) 0.0490(16) Uani 1 2 d S T P . .
H37 H 1.1182 0.2500 0.5985 0.059 Uiso 1 2 calc R U P . .
C38 C 1.0555(5) 0.2500 0.4878(4) 0.0508(17) Uani 1 2 d S T P . .
H38 H 1.1122 0.2500 0.4619 0.061 Uiso 1 2 calc R U P . .
C39 C 0.9692(5) 0.2500 0.4449(3) 0.0489(16) Uani 1 2 d S T P . .
H39 H 0.9667 0.2500 0.3897 0.059 Uiso 1 2 calc R U P . .
C40 C 0.8869(4) 0.2500 0.4823(3) 0.0349(13) Uani 1 2 d S T P . .
H40 H 0.8277 0.2500 0.4529 0.042 Uiso 1 2 calc R U P . .
C41 C 0.7958(5) 0.7922(6) 0.7228(4) 0.046(2) Uani 0.5 1 d D . P B -1
H41A H 0.8095 0.8651 0.7202 0.055 Uiso 0.5 1 calc R U P B -1
H41B H 0.7577 0.7802 0.7677 0.055 Uiso 0.5 1 calc R U P B -1
Cl1 Cl 0.90249(14) 0.72389(18) 0.73512(12) 0.0590(9) Uani 0.5 1 d D . P B -1
Cl2 Cl 0.73176(14) 0.7527(13) 0.63501(12) 0.0614(8) Uani 0.5 1 d D . P B -1
C42A C 0.5694(11) 0.5369(13) 0.7862(8) 0.041(3) Uani 0.58(2) 1 d D . P C 1
H42A H 0.6043 0.4930 0.8248 0.049 Uiso 0.58(2) 1 calc R U P C 1
H42B H 0.5823 0.6076 0.8015 0.049 Uiso 0.58(2) 1 calc R U P C 1
Cl3A Cl 0.4515(6) 0.5140(6) 0.7878(6) 0.0649(17) Uani 0.58(2) 1 d D . P C 1
Cl4A Cl 0.6107(7) 0.5155(3) 0.6940(4) 0.0647(16) Uani 0.58(2) 1 d D . P C 1
C42B C 0.5629(14) 0.5585(19) 0.7730(16) 0.069(9) Uani 0.42(2) 1 d D . P C 2
H42D H 0.5645 0.6301 0.7574 0.082 Uiso 0.42(2) 1 calc R U P C 2
H42C H 0.5837 0.5548 0.8291 0.082 Uiso 0.42(2) 1 calc R U P C 2
Cl3B Cl 0.6411(7) 0.4936(10) 0.7220(9) 0.074(3) Uani 0.42(2) 1 d D . P C 2
Cl4B Cl 0.4461(7) 0.5154(10) 0.7601(10) 0.077(3) Uani 0.42(2) 1 d D . P C 2
C43A C 0.2414(17) 0.3128(12) 0.7729(11) 0.062(4) Uiso 0.283(12) 1 d D U P D -1
H43A H 0.1927 0.3635 0.7827 0.074 Uiso 0.283(12) 1 calc R U P D -1
H43B H 0.2928 0.3165 0.8148 0.074 Uiso 0.283(12) 1 calc R U P D -1
Cl5A Cl 0.1914(9) 0.1876(6) 0.7653(6) 0.080(3) Uiso 0.283(12) 1 d D U P D -1
Cl6A Cl 0.2858(4) 0.3301(5) 0.6780(7) 0.080(3) Uiso 0.283(12) 1 d D U P D -1
C43B C 0.227(3) 0.302(2) 0.7985(18) 0.064(6) Uiso 0.130(12) 1 d D U P E -2
H43C H 0.1799 0.3528 0.8116 0.077 Uiso 0.130(12) 1 calc R U P E -2
H43D H 0.2730 0.2920 0.8438 0.077 Uiso 0.130(12) 1 calc R U P E -2
Cl5B Cl 0.1707(11) 0.1844(8) 0.7685(7) 0.046(3) Uiso 0.130(12) 1 d D U P E -2
Cl6B Cl 0.2848(9) 0.3376(10) 0.7130(16) 0.083(5) Uiso 0.130(12) 1 d D U P E -2

loop_
_atom_site_aniso_label
_atom_site_aniso_U_11
_atom_site_aniso_U_22
_atom_site_aniso_U_33
_atom_site_aniso_U_23
_atom_site_aniso_U_13
_atom_site_aniso_U_12
Cl7 0.0337(7) 0.0316(6) 0.0416(6) 0.000 0.0143(5) 0.000
Au1 0.02117(7) 0.03861(9) 0.01545(6) 0.000 0.00058(8) 0.000
P1 0.0124(6) 0.0239(5) 0.0136(4) 0.000 0.0028(4) 0.000
P2 0.0178(6) 0.0502(8) 0.0131(4) 0.000 -0.0010(5) 0.000
N1 0.0196(14) 0.0231(13) 0.0180(11) 0.0005(9) 0.0028(10) 0.0012(11)
N2 0.0239(16) 0.0312(15) 0.0211(12) 0.0005(10) 0.0005(10) -0.0066(12)
N3 0.0261(17) 0.0395(16) 0.0211(12) -0.0022(11) 0.0007(11) -0.0036(13)
N4 0.0217(16) 0.0447(18) 0.0168(12) -0.0002(11) -0.0039(10) 0.0044(13)
C1 0.0264(19) 0.0265(17) 0.0212(14) 0.0038(12) 0.0009(12) 0.0014(14)
C2 0.028(2) 0.0274(17) 0.0224(15) 0.0035(13) 0.0013(13) -0.0040(15)
C3 0.0247(18) 0.0330(18) 0.0195(15) 0.0009(12) 0.0023(12) -0.0065(15)
C4 0.024(2) 0.0377(19) 0.0235(15) -0.0013(13) -0.0006(12) -0.0059(16)
C5 0.023(2) 0.042(2) 0.0302(18) -0.0012(15) 0.0004(13) -0.0055(17)
C6 0.023(2) 0.041(2) 0.0322(18) 0.0038(15) 0.0043(14) -0.0036(16)
C7 0.029(2) 0.041(2) 0.0228(15) 0.0031(14) 0.0036(13) -0.0034(16)
C8 0.0239(19) 0.0344(18) 0.0226(15) 0.0002(13) -0.0008(12) -0.0043(16)
C9 0.028(2) 0.043(2) 0.0252(16) -0.0023(15) 0.0003(14) -0.0026(17)
C10 0.032(2) 0.043(2) 0.0235(16) -0.0016(15) -0.0021(14) -0.0003(17)
C11 0.042(3) 0.050(2) 0.0317(19) 0.0034(17) -0.0066(16) 0.003(2)
C12 0.036(2) 0.056(3) 0.0337(19) 0.0037(17) -0.0135(16) 0.006(2)
C13 0.0245(19) 0.053(2) 0.0201(14) -0.0027(14) -0.0052(12) 0.0055(17)
C16 0.0180(16) 0.0292(16) 0.0207(13) 0.0032(12) 0.0034(11) 0.0034(13)
C17 0.029(2) 0.0330(19) 0.0286(16) 0.0038(14) 0.0082(14) 0.0095(15)
C18 0.036(2) 0.0237(17) 0.0290(17) 0.0015(13) 0.0059(14) 0.0060(15)
C19 0.027(2) 0.067(3) 0.042(2) -0.0070(19) -0.0016(16) -0.011(2)
C20 0.030(2) 0.070(3) 0.044(2) 0.008(2) 0.0082(16) -0.009(2)
C21 0.032(3) 0.066(4) 0.041(3) 0.000 -0.021(3) 0.000
C22 0.089(6) 0.079(5) 0.030(3) 0.000 -0.017(3) 0.000
C14 0.025(3) 0.059(4) 0.023(2) 0.000 -0.005(2) 0.000
C23A 0.021(5) 0.013(6) 0.035(5) 0.000(3) -0.003(4) 0.004(3)
C24A 0.042(7) 0.058(7) 0.065(8) 0.007(6) 0.014(6) 0.025(6)
C15 0.013(2) 0.034(2) 0.025(2) 0.000 0.0051(16) 0.000
C25A 0.023(3) 0.037(6) 0.031(4) 0.000 -0.005(3) 0.000
C26A 0.036(4) 0.048(4) 0.034(3) 0.000 -0.006(3) 0.000
C25B 0.022(5) 0.037(6) 0.028(6) 0.002(5) 0.000(5) -0.003(5)
C27 0.020(3) 0.036(3) 0.033(3) 0.000 0.012(2) 0.000
C28 0.038(3) 0.048(3) 0.024(2) 0.000 0.010(2) 0.000
C29 0.015(2) 0.023(2) 0.020(2) 0.000 -0.0009(17) 0.000
C30 0.029(3) 0.045(3) 0.021(2) 0.000 -0.002(2) 0.000
C31 0.039(4) 0.056(4) 0.027(2) 0.000 -0.013(2) 0.000
C32 0.028(3) 0.043(3) 0.053(4) 0.000 -0.019(3) 0.000
C33 0.018(3) 0.054(4) 0.056(4) 0.000 0.003(3) 0.000
C34 0.022(3) 0.045(3) 0.030(2) 0.000 0.001(2) 0.000
C35 0.026(3) 0.034(3) 0.019(2) 0.000 0.0048(19) 0.000
C36 0.023(3) 0.058(4) 0.031(3) 0.000 0.001(2) 0.000
C37 0.021(3) 0.065(4) 0.061(4) 0.000 0.008(3) 0.000
C38 0.041(4) 0.057(4) 0.058(4) 0.000 0.028(3) 0.000
C39 0.058(5) 0.061(4) 0.030(3) 0.000 0.018(3) 0.000
C40 0.036(3) 0.048(3) 0.022(2) 0.000 0.005(2) 0.000
C41 0.050(5) 0.055(4) 0.033(4) 0.003(3) 0.013(3) 0.014(3)
Cl1 0.0441(9) 0.093(3) 0.0397(9) -0.0022(11) 0.0023(8) 0.0199(11)
Cl2 0.0375(10) 0.082(2) 0.0634(11) 0.011(5) -0.0081(8) -0.016(5)
C42A 0.039(6) 0.053(6) 0.030(4) -0.007(5) -0.001(4) 0.001(4)
Cl3A 0.052(3) 0.056(2) 0.090(4) 0.011(2) 0.025(2) 0.0126(18)
Cl4A 0.068(3) 0.0745(18) 0.054(2) 0.0071(15) 0.027(2) 0.0116(17)
C42B 0.046(9) 0.069(12) 0.087(17) -0.019(12) -0.024(11) 0.017(9)
Cl3B 0.053(3) 0.093(4) 0.077(5) -0.014(4) 0.022(3) 0.002(3)
Cl4B 0.033(2) 0.089(4) 0.105(6) -0.020(4) -0.008(3) 0.006(2)

loop_
_atom_type_symbol
_atom_type_description
_atom_type_scat_dispersion_real
_atom_type_scat_dispersion_imag
_atom_type_scat_source
C C 0.0033 0.0016 'International Tables Vol C Tables 4.2.6.8 and 6.1.1.4'
H H 0.0000 0.0000 'International Tables Vol C Tables 4.2.6.8 and 6.1.1.4'
Au Au -2.0133 8.8022 'International Tables Vol C Tables 4.2.6.8 and 6.1.1.4'
Cl Cl 0.1484 0.1585 'International Tables Vol C Tables 4.2.6.8 and 6.1.1.4'
N N 0.0061 0.0033 'International Tables Vol C Tables 4.2.6.8 and 6.1.1.4'
P P 0.1023 0.0942 'International Tables Vol C Tables 4.2.6.8 and 6.1.1.4'

loop_
_geom_angle_atom_site_label_1
_geom_angle_atom_site_label_2
_geom_angle_atom_site_label_3
_geom_angle
_geom_angle_site_symmetry_1
_geom_angle_site_symmetry_3
_geom_angle_publ_flag
P2 Au1 P1 179.53(4) . . ?
N1 P1 N1 98.03(18) . 4_565 ?
N1 P1 C29 102.23(13) . . ?
N1 P1 C29 102.23(13) 4_565 . ?
N1 P1 Au1 115.19(9) . . ?
N1 P1 Au1 115.19(9) 4_565 . ?
C29 P1 Au1 120.69(15) . . ?
N4 P2 N4 97.7(2) . 4_565 ?
N4 P2 C35 102.22(14) . . ?
N4 P2 C35 102.22(14) 4_565 . ?
N4 P2 Au1 116.18(10) . . ?
N4 P2 Au1 116.17(10) 4_565 . ?
C35 P2 Au1 119.17(16) . . ?
C16 N1 C1 107.9(3) . . ?
C16 N1 P1 127.9(2) . . ?
C1 N1 P1 123.8(2) . . ?
C2 N2 C3 119.4(3) . . ?
C9 N3 C8 119.1(3) . . ?
C13 N4 C10 107.7(3) . . ?
C13 N4 P2 128.0(3) . . ?
C10 N4 P2 123.9(2) . . ?
C18 C1 N1 107.8(3) . . ?
C18 C1 C2 127.8(3) . . ?
N1 C1 C2 124.1(3) . . ?
N2 C2 C1 122.2(3) . . ?
N2 C2 H2 118.9 . . ?
C1 C2 H2 118.9 . . ?
C4 C3 C8 118.9(3) . . ?
C4 C3 N2 121.1(3) . . ?
C8 C3 N2 120.0(3) . . ?
C5 C4 C3 121.5(3) . . ?
C5 C4 H4 119.2 . . ?
C3 C4 H4 119.2 . . ?
C4 C5 C6 119.9(4) . . ?
C4 C5 C19 119.8(3) . . ?
C6 C5 C19 120.3(4) . . ?
C7 C6 C5 118.5(4) . . ?
C7 C6 C20 120.3(3) . . ?
C5 C6 C20 121.2(4) . . ?
C6 C7 C8 122.1(3) . . ?
C6 C7 H7 119.0 . . ?
C8 C7 H7 119.0 . . ?
C7 C8 C3 119.1(3) . . ?
C7 C8 N3 121.6(3) . . ?
C3 C8 N3 119.3(3) . . ?
N3 C9 C10 121.5(4) . . ?
N3 C9 H9 119.2 . . ?
C10 C9 H9 119.2 . . ?
C11 C10 N4 107.8(3) . . ?
C11 C10 C9 128.0(4) . . ?
N4 C10 C9 123.8(3) . . ?
C10 C11 C12 108.0(4) . . ?
C10 C11 H11 126.0 . . ?
C12 C11 H11 126.0 . . ?
C13 C12 C11 108.4(3) . . ?
C13 C12 H12 125.8 . . ?
C11 C12 H12 125.8 . . ?
C12 C13 N4 108.1(3) . . ?
C12 C13 C14 130.2(3) . . ?
N4 C13 C14 121.4(3) . . ?
C17 C16 N1 107.8(3) . . ?
C17 C16 C15 129.0(3) . . ?
N1 C16 C15 123.0(3) . . ?
C16 C17 C18 108.4(3) . . ?
C16 C17 H17 125.8 . . ?
C18 C17 H17 125.8 . . ?
C1 C18 C17 108.2(3) . . ?
C1 C18 H18 125.9 . . ?
C17 C18 H18 125.9 . . ?
C5 C19 H19A 109.5 . . ?
C5 C19 H19B 109.5 . . ?
H19A C19 H19B 109.5 . . ?
C5 C19 H19C 109.5 . . ?
H19A C19 H19C 109.5 . . ?
H19B C19 H19C 109.5 . . ?
C6 C20 H20A 109.5 . . ?
C6 C20 H20B 109.5 . . ?
H20A C20 H20B 109.5 . . ?
C6 C20 H20C 109.5 . . ?
H20A C20 H20C 109.5 . . ?
H20B C20 H20C 109.5 . . ?
C22 C21 C14 116.4(6) . . ?
C22 C21 H21A 108.2 . . ?
C14 C21 H21A 108.2 . . ?
C22 C21 H21B 108.2 . . ?
C14 C21 H21B 108.2 . . ?
H21A C21 H21B 107.4 . . ?
C21 C22 H22A 109.5 . . ?
C21 C22 H22B 109.5 . . ?
H22A C22 H22B 109.5 . . ?
C21 C22 H22C 109.5 . . ?
H22A C22 H22C 109.5 . . ?
H22B C22 H22C 109.5 . . ?
C13 C14 C13 111.5(5) . 4_565 ?
C13 C14 C21 110.0(3) . . ?
C13 C14 C21 110.0(3) 4_565 . ?
C13 C14 C23A 114.6(4) . . ?
C13 C14 C23A 97.1(4) 4_565 . ?
C21 C14 C23A 113.0(6) . . ?
C13 C14 C23B 113.3(5) . . ?
C13 C14 C23B 113.3(5) 4_565 . ?
C21 C14 C23B 97.9(11) . . ?
C24A C23A C14 108.6(8) . . ?
C24A C23A H23A 110.0 . . ?
C14 C23A H23A 110.0 . . ?
C24A C23A H23B 110.0 . . ?
C14 C23A H23B 110.0 . . ?
H23A C23A H23B 108.3 . . ?
C23A C24A H24A 109.5 . . ?
C23A C24A H24B 109.5 . . ?
H24A C24A H24B 109.5 . . ?
C23A C24A H24C 109.5 . . ?
H24A C24A H24C 109.5 . . ?
H24B C24A H24C 109.5 . . ?
C24B C23B C14 112(2) . . ?
C24B C23B H23C 109.1 . . ?
C14 C23B H23C 109.1 . . ?
C24B C23B H23D 109.1 . . ?
C14 C23B H23D 109.1 . . ?
H23C C23B H23D 107.9 . . ?
C23B C24B H24D 109.5 . . ?
C23B C24B H24E 109.5 . . ?
H24D C24B H24E 109.5 . . ?
C23B C24B H24F 109.5 . . ?
H24D C24B H24F 109.5 . . ?
H24E C24B H24F 109.5 . . ?
C16 C15 C16 111.1(4) . 4_565 ?
C16 C15 C25B 119.2(17) . . ?
C16 C15 C25B 102(2) 4_565 . ?
C16 C15 C27 110.4(2) . . ?
C16 C15 C27 110.4(2) 4_565 . ?
C25B C15 C27 103(2) . . ?
C16 C15 C25A 108.1(4) . . ?
C16 C15 C25A 108.1(4) 4_565 . ?
C27 C15 C25A 108.7(8) . . ?
C26A C25A C15 121.4(14) . . ?
C26A C25A H25A 107.0 . . ?
C15 C25A H25A 107.0 . . ?
C26A C25A H25B 107.0 . . ?
C15 C25A H25B 107.0 . . ?
H25A C25A H25B 106.7 . . ?
C25A C26A H26A 109.5 . . ?
C25A C26A H26B 109.5 . . ?
H26A C26A H26B 109.5 . . ?
C25A C26A H26C 109.5 . . ?
H26A C26A H26C 109.5 . . ?
H26B C26A H26C 109.5 . . ?
C26B C25B C15 115(4) . . ?
C26B C25B H25C 108.6 . . ?
C15 C25B H25C 108.6 . . ?
C26B C25B H25D 108.6 . . ?
C15 C25B H25D 108.6 . . ?
H25C C25B H25D 107.6 . . ?
C25B C26B H26D 109.5 . . ?
C25B C26B H26E 109.5 . . ?
H26D C26B H26E 109.5 . . ?
C25B C26B H26F 109.5 . . ?
H26D C26B H26F 109.5 . . ?
H26E C26B H26F 109.5 . . ?
C28 C27 C15 116.1(4) . . ?
C28 C27 H27A 108.3 . . ?
C15 C27 H27A 108.3 . . ?
C28 C27 H27B 108.3 . . ?
C15 C27 H27B 108.3 . . ?
H27A C27 H27B 107.4 . . ?
C27 C28 H28A 109.5 . . ?
C27 C28 H28B 109.5 . . ?
H28A C28 H28B 109.5 . . ?
C27 C28 H28C 109.5 . . ?
H28A C28 H28C 109.5 . . ?
H28B C28 H28C 109.5 . . ?
C30 C29 C34 119.5(5) . . ?
C30 C29 P1 118.3(4) . . ?
C34 C29 P1 122.2(3) . . ?
C31 C30 C29 120.5(5) . . ?
C31 C30 H30 119.7 . . ?
C29 C30 H30 119.7 . . ?
C32 C31 C30 120.1(5) . . ?
C32 C31 H31 120.0 . . ?
C30 C31 H31 120.0 . . ?
C31 C32 C33 120.2(5) . . ?
C31 C32 H32 119.9 . . ?
C33 C32 H32 119.9 . . ?
C32 C33 C34 120.3(5) . . ?
C32 C33 H33 119.8 . . ?
C34 C33 H33 119.8 . . ?
C29 C34 C33 119.4(5) . . ?
C29 C34 H34 120.3 . . ?
C33 C34 H34 120.3 . . ?
C36 C35 C40 120.8(5) . . ?
C36 C35 P2 122.1(4) . . ?
C40 C35 P2 117.1(4) . . ?
C35 C36 C37 119.5(5) . . ?
C35 C36 H36 120.2 . . ?
C37 C36 H36 120.2 . . ?
C36 C37 C38 120.0(6) . . ?
C36 C37 H37 120.0 . . ?
C38 C37 H37 120.0 . . ?
C39 C38 C37 119.9(6) . . ?
C39 C38 H38 120.1 . . ?
C37 C38 H38 120.1 . . ?
C40 C39 C38 120.2(5) . . ?
C40 C39 H39 119.9 . . ?
C38 C39 H39 119.9 . . ?
C39 C40 C35 119.6(6) . . ?
C39 C40 H40 120.2 . . ?
C35 C40 H40 120.2 . . ?
Cl1 C41 Cl2 109.3(5) . . ?
Cl1 C41 H41A 109.8 . . ?
Cl2 C41 H41A 109.8 . . ?
Cl1 C41 H41B 109.8 . . ?
Cl2 C41 H41B 109.8 . . ?
H41A C41 H41B 108.3 . . ?
Cl3A C42A Cl4A 112.4(6) . . ?
Cl3A C42A H42A 109.1 . . ?
Cl4A C42A H42A 109.1 . . ?
Cl3A C42A H42B 109.1 . . ?
Cl4A C42A H42B 109.1 . . ?
H42A C42A H42B 107.9 . . ?
Cl3B C42B Cl4B 114.7(10) . . ?
Cl3B C42B H42D 108.6 . . ?
Cl4B C42B H42D 108.6 . . ?
Cl3B C42B H42C 108.6 . . ?
Cl4B C42B H42C 108.6 . . ?
H42D C42B H42C 107.6 . . ?
Cl6A C43A Cl5A 102.3(8) . . ?
Cl6A C43A H43A 111.3 . . ?
Cl5A C43A H43A 111.3 . . ?
Cl6A C43A H43B 111.3 . . ?
Cl5A C43A H43B 111.3 . . ?
H43A C43A H43B 109.2 . . ?
Cl6B C43B Cl5B 102.4(9) . . ?
Cl6B C43B H43C 111.3 . . ?
Cl5B C43B H43C 111.3 . . ?
Cl6B C43B H43D 111.3 . . ?
Cl5B C43B H43D 111.3 . . ?
H43C C43B H43D 109.2 . . ?

loop_
_geom_bond_atom_site_label_1
_geom_bond_atom_site_label_2
_geom_bond_distance
_geom_bond_site_symmetry_2
_geom_bond_publ_flag
Au1 P2 2.2800(11) . ?
Au1 P1 2.2852(10) . ?
P1 N1 1.729(3) . ?
P1 N1 1.729(3) 4_565 ?
P1 C29 1.807(5) . ?
P2 N4 1.732(3) . ?
P2 N4 1.732(3) 4_565 ?
P2 C35 1.812(5) . ?
N1 C16 1.392(4) . ?
N1 C1 1.412(4) . ?
N2 C2 1.281(4) . ?
N2 C3 1.412(4) . ?
N3 C9 1.276(4) . ?
N3 C8 1.414(4) . ?
N4 C13 1.392(4) . ?
N4 C10 1.406(5) . ?
C1 C18 1.372(5) . ?
C1 C2 1.428(5) . ?
C2 H2 0.9500 . ?
C3 C4 1.395(4) . ?
C3 C8 1.399(4) . ?
C4 C5 1.390(5) . ?
C4 H4 0.9500 . ?
C5 C6 1.394(5) . ?
C5 C19 1.515(5) . ?
C6 C7 1.392(5) . ?
C6 C20 1.510(5) . ?
C7 C8 1.394(5) . ?
C7 H7 0.9500 . ?
C9 C10 1.433(5) . ?
C9 H9 0.9500 . ?
C10 C11 1.371(5) . ?
C11 C12 1.403(6) . ?
C11 H11 0.9500 . ?
C12 C13 1.368(5) . ?
C12 H12 0.9500 . ?
C13 C14 1.498(5) . ?
C16 C17 1.381(5) . ?
C16 C15 1.499(4) . ?
C17 C18 1.404(5) . ?
C17 H17 0.9500 . ?
C18 H18 0.9500 . ?
C19 H19A 0.9800 . ?
C19 H19B 0.9800 . ?
C19 H19C 0.9800 . ?
C20 H20A 0.9800 . ?
C20 H20B 0.9800 . ?
C20 H20C 0.9800 . ?
C21 C22 1.515(9) . ?
C21 C14 1.540(7) . ?
C21 H21A 0.9900 . ?
C21 H21B 0.9900 . ?
C22 H22A 0.9800 . ?
C22 H22B 0.9800 . ?
C22 H22C 0.9800 . ?
C14 C13 1.498(5) 4_565 ?
C14 C23A 1.601(12) . ?
C14 C23B 1.60(3) . ?
C23A C24A 1.524(14) . ?
C23A H23A 0.9900 . ?
C23A H23B 0.9900 . ?
C24A H24A 0.9800 . ?
C24A H24B 0.9800 . ?
C24A H24C 0.9800 . ?
C23B C24B 1.54(4) . ?
C23B H23C 0.9900 . ?
C23B H23D 0.9900 . ?
C24B H24D 0.9800 . ?
C24B H24E 0.9800 . ?
C24B H24F 0.9800 . ?
C15 C16 1.499(4) 4_565 ?
C15 C25B 1.53(6) . ?
C15 C27 1.544(6) . ?
C15 C25A 1.58(2) . ?
C25A C26A 1.46(2) . ?
C25A H25A 0.9900 . ?
C25A H25B 0.9900 . ?
C26A H26A 0.9800 . ?
C26A H26B 0.9800 . ?
C26A H26C 0.9800 . ?
C25B C26B 1.48(6) . ?
C25B H25C 0.9900 . ?
C25B H25D 0.9900 . ?
C26B H26D 0.9800 . ?
C26B H26E 0.9800 . ?
C26B H26F 0.9800 . ?
C27 C28 1.512(7) . ?
C27 H27A 0.9900 . ?
C27 H27B 0.9900 . ?
C28 H28A 0.9800 . ?
C28 H28B 0.9800 . ?
C28 H28C 0.9800 . ?
C29 C30 1.385(7) . ?
C29 C34 1.393(7) . ?
C30 C31 1.382(7) . ?
C30 H30 0.9500 . ?
C31 C32 1.373(9) . ?
C31 H31 0.9500 . ?
C32 C33 1.377(9) . ?
C32 H32 0.9500 . ?
C33 C34 1.395(8) . ?
C33 H33 0.9500 . ?
C34 H34 0.9500 . ?
C35 C36 1.379(7) . ?
C35 C40 1.390(7) . ?
C36 C37 1.380(8) . ?
C36 H36 0.9500 . ?
C37 C38 1.396(10) . ?
C37 H37 0.9500 . ?
C38 C39 1.384(10) . ?
C38 H38 0.9500 . ?
C39 C40 1.377(8) . ?
C39 H39 0.9500 . ?
C40 H40 0.9500 . ?
C41 Cl1 1.767(7) . ?
C41 Cl2 1.784(9) . ?
C41 H41A 0.9900 . ?
C41 H41B 0.9900 . ?
C42A Cl3A 1.707(16) . ?
C42A Cl4A 1.755(15) . ?
C42A H42A 0.9900 . ?
C42A H42B 0.9900 . ?
C42B Cl3B 1.70(2) . ?
C42B Cl4B 1.756(19) . ?
C42B H42D 0.9900 . ?
C42B H42C 0.9900 . ?
C43A Cl6A 1.809(13) . ?
C43A Cl5A 1.811(11) . ?
C43A H43A 0.9900 . ?
C43A H43B 0.9900 . ?
C43B Cl6B 1.803(14) . ?
C43B Cl5B 1.812(12) . ?
C43B H43C 0.9900 . ?
C43B H43D 0.9900 . ?

loop_
_geom_torsion_atom_site_label_1
_geom_torsion_atom_site_label_2
_geom_torsion_atom_site_label_3
_geom_torsion_atom_site_label_4
_geom_torsion
_geom_torsion_site_symmetry_1
_geom_torsion_site_symmetry_2
_geom_torsion_site_symmetry_3
_geom_torsion_site_symmetry_4
_geom_torsion_publ_flag
N1 P1 N1 C16 -7.1(3) 4_565 . . . ?
C29 P1 N1 C16 -111.5(3) . . . . ?
Au1 P1 N1 C16 115.7(2) . . . . ?
N1 P1 N1 C1 164.48(18) 4_565 . . . ?
C29 P1 N1 C1 60.0(3) . . . . ?
Au1 P1 N1 C1 -72.7(3) . . . . ?
N4 P2 N4 C13 10.6(4) 4_565 . . . ?
C35 P2 N4 C13 114.9(3) . . . . ?
Au1 P2 N4 C13 -113.6(3) . . . . ?
N4 P2 N4 C10 -160.4(2) 4_565 . . . ?
C35 P2 N4 C10 -56.0(3) . . . . ?
Au1 P2 N4 C10 75.4(3) . . . . ?
C16 N1 C1 C18 0.5(3) . . . . ?
P1 N1 C1 C18 -172.5(2) . . . . ?
C16 N1 C1 C2 -174.3(3) . . . . ?
P1 N1 C1 C2 12.7(4) . . . . ?
C3 N2 C2 C1 -176.1(3) . . . . ?
C18 C1 C2 N2 -169.4(3) . . . . ?
N1 C1 C2 N2 4.4(5) . . . . ?
C2 N2 C3 C4 56.5(5) . . . . ?
C2 N2 C3 C8 -124.9(4) . . . . ?
C8 C3 C4 C5 -0.4(6) . . . . ?
N2 C3 C4 C5 178.3(3) . . . . ?
C3 C4 C5 C6 0.5(6) . . . . ?
C3 C4 C5 C19 -178.5(4) . . . . ?
C4 C5 C6 C7 -0.4(6) . . . . ?
C19 C5 C6 C7 178.6(3) . . . . ?
C4 C5 C6 C20 -179.5(3) . . . . ?
C19 C5 C6 C20 -0.5(6) . . . . ?
C5 C6 C7 C8 0.2(6) . . . . ?
C20 C6 C7 C8 179.4(4) . . . . ?
C6 C7 C8 C3 -0.1(6) . . . . ?
C6 C7 C8 N3 -178.8(3) . . . . ?
C4 C3 C8 C7 0.2(6) . . . . ?
N2 C3 C8 C7 -178.5(3) . . . . ?
C4 C3 C8 N3 178.9(3) . . . . ?
N2 C3 C8 N3 0.2(6) . . . . ?
C9 N3 C8 C7 -51.1(5) . . . . ?
C9 N3 C8 C3 130.3(4) . . . . ?
C8 N3 C9 C10 177.5(3) . . . . ?
C13 N4 C10 C11 -0.3(4) . . . . ?
P2 N4 C10 C11 172.2(3) . . . . ?
C13 N4 C10 C9 173.5(3) . . . . ?
P2 N4 C10 C9 -14.0(5) . . . . ?
N3 C9 C10 C11 164.8(4) . . . . ?
N3 C9 C10 N4 -7.6(6) . . . . ?
N4 C10 C11 C12 0.3(4) . . . . ?
C9 C10 C11 C12 -173.1(4) . . . . ?
C10 C11 C12 C13 -0.1(5) . . . . ?
C11 C12 C13 N4 -0.1(4) . . . . ?
C11 C12 C13 C14 174.6(4) . . . . ?
C10 N4 C13 C12 0.2(4) . . . . ?
P2 N4 C13 C12 -171.9(3) . . . . ?
C10 N4 C13 C14 -175.0(4) . . . . ?
P2 N4 C13 C14 12.9(5) . . . . ?
C1 N1 C16 C17 -0.7(3) . . . . ?
P1 N1 C16 C17 172.0(2) . . . . ?
C1 N1 C16 C15 174.1(3) . . . . ?
P1 N1 C16 C15 -13.2(5) . . . . ?
N1 C16 C17 C18 0.5(4) . . . . ?
C15 C16 C17 C18 -173.9(4) . . . . ?
N1 C1 C18 C17 -0.2(4) . . . . ?
C2 C1 C18 C17 174.4(3) . . . . ?
C16 C17 C18 C1 -0.2(4) . . . . ?
C12 C13 C14 C13 149.0(3) . . . 4_565 ?
N4 C13 C14 C13 -36.9(6) . . . 4_565 ?
C12 C13 C14 C21 26.7(7) . . . . ?
N4 C13 C14 C21 -159.3(4) . . . . ?
C12 C13 C14 C23A -102.0(6) . . . . ?
N4 C13 C14 C23A 72.1(6) . . . . ?
C12 C13 C14 C23B -81.8(11) . . . . ?
N4 C13 C14 C23B 92.3(10) . . . . ?
C22 C21 C14 C13 61.6(3) . . . . ?
C22 C21 C14 C13 -61.6(3) . . . 4_565 ?
C22 C21 C14 C23A -168.9(4) . . . . ?
C22 C21 C14 C23B 180.000(3) . . . . ?
C13 C14 C23A C24A 64.1(9) . . . . ?
C13 C14 C23A C24A -178.3(8) 4_565 . . . ?
C21 C14 C23A C24A -63.0(8) . . . . ?
C13 C14 C23B C24B -64.2(5) . . . . ?
C13 C14 C23B C24B 64.2(5) 4_565 . . . ?
C21 C14 C23B C24B 180.000(4) . . . . ?
C17 C16 C15 C16 -153.6(3) . . . 4_565 ?
N1 C16 C15 C16 32.8(5) . . . 4_565 ?
C17 C16 C15 C25B 89(3) . . . . ?
N1 C16 C15 C25B -85(3) . . . . ?
C17 C16 C15 C27 -30.7(5) . . . . ?
N1 C16 C15 C27 155.7(3) . . . . ?
C17 C16 C15 C25A 88.0(8) . . . . ?
N1 C16 C15 C25A -85.6(8) . . . . ?
C16 C15 C25A C26A 60.1(3) . . . . ?
C16 C15 C25A C26A -60.1(3) 4_565 . . . ?
C27 C15 C25A C26A 180.000(3) . . . . ?
C16 C15 C25B C26B -57(4) . . . . ?
C16 C15 C25B C26B -179(3) 4_565 . . . ?
C27 C15 C25B C26B 66(4) . . . . ?
C16 C15 C27 C28 -61.6(3) . . . . ?
C16 C15 C27 C28 61.6(3) 4_565 . . . ?
C25B C15 C27 C28 169.7(18) . . . . ?
C25A C15 C27 C28 180.000(2) . . . . ?
N1 P1 C29 C30 50.57(9) . . . . ?
N1 P1 C29 C30 -50.57(9) 4_565 . . . ?
Au1 P1 C29 C30 180.000(1) . . . . ?
N1 P1 C29 C34 -129.43(9) . . . . ?
N1 P1 C29 C34 129.43(9) 4_565 . . . ?
Au1 P1 C29 C34 0.000(2) . . . . ?
C34 C29 C30 C31 0.000(2) . . . . ?
P1 C29 C30 C31 180.000(2) . . . . ?
C29 C30 C31 C32 0.000(3) . . . . ?
C30 C31 C32 C33 0.000(3) . . . . ?
C31 C32 C33 C34 0.000(3) . . . . ?
C30 C29 C34 C33 0.000(2) . . . . ?
P1 C29 C34 C33 180.000(2) . . . . ?
C32 C33 C34 C29 0.000(2) . . . . ?
N4 P2 C35 C36 129.63(10) . . . . ?
N4 P2 C35 C36 -129.63(10) 4_565 . . . ?
Au1 P2 C35 C36 0.000(1) . . . . ?
N4 P2 C35 C40 -50.37(10) . . . . ?
N4 P2 C35 C40 50.37(10) 4_565 . . . ?
Au1 P2 C35 C40 180.000(1) . . . . ?
C40 C35 C36 C37 0.000(2) . . . . ?
P2 C35 C36 C37 180.000(1) . . . . ?
C35 C36 C37 C38 0.000(2) . . . . ?
C36 C37 C38 C39 0.000(2) . . . . ?
C37 C38 C39 C40 0.000(2) . . . . ?
C38 C39 C40 C35 0.000(1) . . . . ?
C36 C35 C40 C39 0.000(2) . . . . ?
P2 C35 C40 C39 180.000(1) . . . . ?
